data_4129477
loop_
_publ_author_name
'Desnoyer, Addison N.'
'Bowes, Eric G.'
'Patrick, Brian O.'
'Love, Jennifer A.'

_publ_section_title
;
 Synthesis of 2-Nickela(II)oxetanes from Nickel(0) and Epoxides:
 Structure, Reactivity, and a New Mechanism of Formation.
;
_journal_issue 40
_journal_name_full 'Journal of the American Chemical Society'
_journal_page_first 12748
_journal_page_last 12751
_journal_paper_doi 10.1021/jacs.5b06735
_journal_volume 137
_journal_year 2015
_chemical_formula_moiety '1(C24 H48 Ni O P2)'
_chemical_formula_sum 'C24 H48 Ni O P2'
_chemical_formula_weight 473.27
_space_group_crystal_system monoclinic
_space_group_IT_number 14
_space_group_name_Hall '-P 2yn'
_space_group_name_H-M_alt 'P 1 21/n 1'
_atom_sites_solution_hydrogens geom
_atom_sites_solution_primary direct
_audit_creation_date 2015-03-25
_audit_creation_method
;
Olex2 1.2
(compiled 2015.01.26 svn.r3150 for OlexSys, GUI svn.r4998)
;
_cell_angle_alpha 90
_cell_angle_beta 102.859(3)
_cell_angle_gamma 90
_cell_formula_units_Z 8
_cell_length_a 16.0749(15)
_cell_length_b 20.0552(17)
_cell_length_c 16.1820(13)
_cell_measurement_reflns_used 9846
_cell_measurement_temperature 100(2)
_cell_measurement_theta_max 27.84
_cell_measurement_theta_min 2.39
_cell_volume 5086.0(8)
_computing_cell_refinement 'SAINT v8.34A (Bruker, 2013)'
_computing_data_reduction 'SAINT v8.34A (Bruker, 2013)'
_computing_molecular_graphics 'Olex2 (Dolomanov et al., 2009)'
_computing_publication_material 'Olex2 (Dolomanov et al., 2009)'
_computing_structure_refinement 'XL (Sheldrick, 2008)'
_computing_structure_solution 'ShelXT (Sheldrick, 2015)'
_diffrn_ambient_temperature 100(2)
_diffrn_detector 'Bruker APEX2 area detector'
_diffrn_detector_area_resol_mean 7.9
_diffrn_detector_type 'Bruker-Nonius APEXII CCD area detector'
_diffrn_measured_fraction_theta_full 1.000
_diffrn_measured_fraction_theta_max 0.995
_diffrn_measurement_device 'Bruker-Nonius APEXII CCD area detector and D8 diffractometer'
_diffrn_measurement_device_type 'Bruker APEX-II CCD'
_diffrn_measurement_method '\f and \w scans'
_diffrn_radiation_monochromator graphite
_diffrn_radiation_probe x-ray
_diffrn_radiation_type MoK\a
_diffrn_radiation_wavelength 0.71073
_diffrn_reflns_av_R_equivalents 0.0321
_diffrn_reflns_av_unetI/netI 0.0367
_diffrn_reflns_Laue_measured_fraction_full 1.000
_diffrn_reflns_Laue_measured_fraction_max 0.995
_diffrn_reflns_limit_h_max 20
_diffrn_reflns_limit_h_min -21
_diffrn_reflns_limit_k_max 26
_diffrn_reflns_limit_k_min -26
_diffrn_reflns_limit_l_max 21
_diffrn_reflns_limit_l_min -21
_diffrn_reflns_number 41046
_diffrn_reflns_point_group_measured_fraction_full 1.000
_diffrn_reflns_point_group_measured_fraction_max 0.995
_diffrn_reflns_theta_full 26.000
_diffrn_reflns_theta_max 28.548
_diffrn_reflns_theta_min 1.615
_diffrn_source 'sealed X-ray tube'
_diffrn_standards_number 0
_exptl_absorpt_coefficient_mu 0.901
_exptl_absorpt_correction_T_max 0.679
_exptl_absorpt_correction_T_min 0.559
_exptl_absorpt_correction_type multi-scan
_exptl_absorpt_process_details
'SADABS-2014/5 (Bruker,2014/5) was used for absorption correction. wR2(int) was 0.0533 before and 0.0405 after correction. The Ratio of minimum to maximum transmission is 0.7594. The \l/2 correction factor is 0.00150.'
_exptl_crystal_colour orange
_exptl_crystal_colour_primary orange
_exptl_crystal_density_diffrn 1.236
_exptl_crystal_description prism
_exptl_crystal_F_000 2064
_exptl_crystal_size_max 0.5
_exptl_crystal_size_mid 0.5
_exptl_crystal_size_min 0.43
_refine_diff_density_max 0.862
_refine_diff_density_min -0.810
_refine_diff_density_rms 0.072
_refine_ls_extinction_method none
_refine_ls_goodness_of_fit_ref 1.061
_refine_ls_hydrogen_treatment constr
_refine_ls_matrix_type full
_refine_ls_number_parameters 689
_refine_ls_number_reflns 12890
_refine_ls_number_restraints 684
_refine_ls_restrained_S_all 1.043
_refine_ls_R_factor_all 0.0683
_refine_ls_R_factor_gt 0.0450
_refine_ls_shift/su_max 0.001
_refine_ls_shift/su_mean 0.000
_refine_ls_structure_factor_coef Fsqd
_refine_ls_weighting_details 'w=1/[\s^2^(Fo^2^)+(0.0258P)^2^+7.3487P] where P=(Fo^2^+2Fc^2^)/3'
_refine_ls_weighting_scheme calc
_refine_ls_wR_factor_gt 0.0908
_refine_ls_wR_factor_ref 0.1017
_reflns_Friedel_coverage 0.000
_reflns_number_gt 9705
_reflns_number_total 12890
_reflns_threshold_expression 'I > 2\s(I)'
_cod_data_source_file ja5b06735_si_002.cif
_cod_data_source_block 14
_cod_depositor_comments
;
The following automatic conversions were performed:

data item '_diffrn_radiation_probe' value 'X-ray' was changed to
'x-ray' in accordance with the
/home/saulius/struct/COD-crude-data/automatic-downloads/DataCite-retrospective/ACS/depositions/lib/dictionaries/cif_core.dic
dictionary named 'cif_core.dic' version 2.4.2 last updated on
2011-04-26.

Automatic conversion script
Id: cif_fix_values 6909 2019-04-08 15:41:33Z antanas 
;
_cod_database_code 4129477
_shelx_space_group_comment
;
The symmetry employed for this shelxl refinement is uniquely defined
by the following loop, which should always be used as a source of
symmetry information in preference to the above space-group names.
They are only intended as comments.
;
_shelx_estimated_absorpt_t_max 0.698
_shelx_estimated_absorpt_t_min 0.661
_olex2_refinement_description
;
1. Fixed Uiso
 At 1.2 times of:
  All C(H) groups, All C(H,H) groups
 At 1.5 times of:
  All C(H,H,H) groups
2. Uiso/Uaniso restraints and constraints
Uanis(Ni2) = Uanis(Ni2A)
Uanis(C39) = Uanis(C39A)
Uanis(C40A) = Uanis(C40)
3. Rigid body (RIGU) restrains
 All non-hydrogen atoms
 with sigma for 1-2 distances of 0.004 and sigma for 1-3 distances of 0.004
4. Others
 Sof(Ni2A)=Sof(P4A)=Sof(O2A)=Sof(C25A)=Sof(C26A)=Sof(H26A)=Sof(C27A)=Sof(H27A)=
 Sof(C28A)=Sof(H28C)=Sof(H28D)=Sof(C29A)=Sof(H29C)=Sof(H29D)=Sof(C30A)=
 Sof(H30C)=Sof(H30D)=Sof(C39A)=Sof(H39C)=Sof(H39D)=Sof(C40A)=Sof(H40C)=
 Sof(H40D)=Sof(C41A)=Sof(C42A)=Sof(H42D)=Sof(H42E)=Sof(H42F)=Sof(C43A)=
 Sof(H43D)=Sof(H43E)=Sof(H43F)=Sof(C44A)=Sof(H44D)=Sof(H44E)=Sof(H44F)=
 Sof(C45A)=Sof(C46A)=Sof(H46D)=Sof(H46E)=Sof(H46F)=Sof(C47A)=Sof(H47D)=
 Sof(H47E)=Sof(H47F)=Sof(C48A)=Sof(H48D)=Sof(H48E)=Sof(H48F)=1-FVAR(1)
 Sof(Ni2)=Sof(P4)=Sof(O2)=Sof(C25)=Sof(C26)=Sof(H26)=Sof(C27)=Sof(H27)=
 Sof(C28)=Sof(H28A)=Sof(H28B)=Sof(C29)=Sof(H29A)=Sof(H29B)=Sof(C30)=Sof(H30A)=
 Sof(H30B)=Sof(C39)=Sof(H39A)=Sof(H39B)=Sof(C40)=Sof(H40A)=Sof(H40B)=Sof(C41)=
 Sof(C42)=Sof(H42A)=Sof(H42B)=Sof(H42C)=Sof(C43)=Sof(H43A)=Sof(H43B)=Sof(H43C)=
 Sof(C44)=Sof(H44A)=Sof(H44B)=Sof(H44C)=Sof(C45)=Sof(C46)=Sof(H46A)=Sof(H46B)=
 Sof(H46C)=Sof(C47)=Sof(H47A)=Sof(H47B)=Sof(H47C)=Sof(C48)=Sof(H48A)=Sof(H48B)=
 Sof(H48C)=FVAR(1)
5.a Ternary CH refined with riding coordinates:
 C2(H2), C3(H3), C26(H26), C27(H27), C26A(H26A), C27A(H27A)
5.b Secondary CH2 refined with riding coordinates:
 C4(H4A,H4B), C5(H5A,H5B), C6(H6A,H6B), C15(H15A,H15B), C16(H16A,H16B),
 C28(H28A,H28B), C29(H29A,H29B), C30(H30A,H30B), C39(H39A,H39B), C40(H40A,H40B),
  C28A(H28C,H28D), C29A(H29C,H29D), C30A(H30C,H30D), C39A(H39C,H39D), C40A(H40C,
 H40D)
5.c Idealised Me refined as rotating group:
 C8(H8A,H8B,H8C), C9(H9A,H9B,H9C), C10(H10A,H10B,H10C), C12(H12A,H12B,H12C),
 C13(H13A,H13B,H13C), C14(H14A,H14B,H14C), C18(H18A,H18B,H18C), C19(H19A,H19B,
 H19C), C20(H20A,H20B,H20C), C22(H22A,H22B,H22C), C23(H23A,H23B,H23C), C24(H24A,
 H24B,H24C), C32(H32A,H32B,H32C), C33(H33A,H33B,H33C), C34(H34A,H34B,H34C),
 C36(H36A,H36B,H36C), C37(H37A,H37B,H37C), C38(H38A,H38B,H38C), C42(H42A,H42B,
 H42C), C43(H43A,H43B,H43C), C44(H44A,H44B,H44C), C46(H46A,H46B,H46C), C47(H47A,
 H47B,H47C), C48(H48A,H48B,H48C), C42A(H42D,H42E,H42F), C43A(H43D,H43E,H43F),
 C44A(H44D,H44E,H44F), C46A(H46D,H46E,H46F), C47A(H47D,H47E,H47F), C48A(H48D,
 H48E,H48F)
;
_shelx_shelxl_version_number 2014/7
_olex2_submission_special_instructions 'No special instructions were received'

loop_
_space_group_symop_operation_xyz
'x, y, z'
'-x+1/2, y+1/2, -z+1/2'
'-x, -y, -z'
'x-1/2, -y-1/2, z-1/2'

loop_
_atom_site_label
_atom_site_type_symbol
_atom_site_fract_x
_atom_site_fract_y
_atom_site_fract_z
_atom_site_U_iso_or_equiv
_atom_site_adp_type
_atom_site_occupancy
_atom_site_site_symmetry_order
_atom_site_calc_flag
_atom_site_refinement_flags_posn
_atom_site_refinement_flags_adp
_atom_site_refinement_flags_occupancy
_atom_site_disorder_assembly
_atom_site_disorder_group
Ni1 Ni 0.26094(2) 0.37601(2) -0.18263(2) 0.01924(7) Uani 1 1 d . U . . .
P1 P 0.23975(4) 0.44878(3) -0.09129(4) 0.01937(12) Uani 1 1 d . U . . .
P2 P 0.36389(4) 0.32708(3) -0.09138(4) 0.01967(12) Uani 1 1 d . U . . .
O1 O 0.29415(13) 0.24701(11) -0.33807(12) 0.0421(5) Uani 1 1 d . U . . .
C1 C 0.24042(18) 0.28454(14) -0.32002(15) 0.0317(6) Uani 1 1 d . U . . .
C2 C 0.25505(17) 0.35422(14) -0.30251(15) 0.0302(5) Uani 1 1 d . U . . .
H2 H 0.3013 0.3744 -0.3268 0.036 Uiso 1 1 calc R . . . .
C3 C 0.18908(17) 0.39881(13) -0.29425(15) 0.0292(5) Uani 1 1 d . U . . .
H3 H 0.1961 0.4454 -0.3137 0.035 Uiso 1 1 calc R . . . .
C4 C 0.09850(17) 0.37353(14) -0.31343(16) 0.0331(6) Uani 1 1 d . U . . .
H4A H 0.0744 0.3757 -0.3752 0.040 Uiso 1 1 calc R . . . .
H4B H 0.0633 0.4021 -0.2848 0.040 Uiso 1 1 calc R . . . .
C5 C 0.09611(17) 0.30239(14) -0.28314(17) 0.0340(6) Uani 1 1 d . U . . .
H5A H 0.1149 0.3012 -0.2206 0.041 Uiso 1 1 calc R . . . .
H5B H 0.0367 0.2856 -0.2987 0.041 Uiso 1 1 calc R . . . .
C6 C 0.15278(19) 0.25761(15) -0.32134(18) 0.0386(6) Uani 1 1 d . U . . .
H6A H 0.1590 0.2146 -0.2905 0.046 Uiso 1 1 calc R . . . .
H6B H 0.1239 0.2484 -0.3809 0.046 Uiso 1 1 calc R . . . .
C7 C 0.24668(16) 0.53792(11) -0.12688(16) 0.0257(5) Uani 1 1 d . U . . .
C8 C 0.16268(18) 0.55924(13) -0.18504(17) 0.0340(6) Uani 1 1 d . U . . .
H8A H 0.1462 0.5267 -0.2309 0.051 Uiso 1 1 calc GR . . . .
H8B H 0.1697 0.6032 -0.2092 0.051 Uiso 1 1 calc GR . . . .
H8C H 0.1182 0.5616 -0.1524 0.051 Uiso 1 1 calc GR . . . .
C9 C 0.31585(18) 0.53943(13) -0.17823(17) 0.0334(6) Uani 1 1 d . U . . .
H9A H 0.3716 0.5308 -0.1406 0.050 Uiso 1 1 calc GR . . . .
H9B H 0.3164 0.5833 -0.2047 0.050 Uiso 1 1 calc GR . . . .
H9C H 0.3039 0.5051 -0.2223 0.050 Uiso 1 1 calc GR . . . .
C10 C 0.27163(18) 0.58831(12) -0.05555(17) 0.0321(6) Uani 1 1 d . U . . .
H10A H 0.2265 0.5909 -0.0237 0.048 Uiso 1 1 calc GR . . . .
H10B H 0.2793 0.6322 -0.0794 0.048 Uiso 1 1 calc GR . . . .
H10C H 0.3251 0.5744 -0.0176 0.048 Uiso 1 1 calc GR . . . .
C11 C 0.14613(15) 0.44112(11) -0.03978(15) 0.0238(5) Uani 1 1 d . U . . .
C12 C 0.06602(16) 0.42829(13) -0.10860(17) 0.0305(5) Uani 1 1 d . U . . .
H12A H 0.0564 0.4658 -0.1483 0.046 Uiso 1 1 calc GR . . . .
H12B H 0.0168 0.4235 -0.0826 0.046 Uiso 1 1 calc GR . . . .
H12C H 0.0733 0.3873 -0.1391 0.046 Uiso 1 1 calc GR . . . .
C13 C 0.16076(16) 0.37945(12) 0.01708(16) 0.0278(5) Uani 1 1 d . U . . .
H13A H 0.1707 0.3407 -0.0162 0.042 Uiso 1 1 calc GR . . . .
H13B H 0.1103 0.3715 0.0404 0.042 Uiso 1 1 calc GR . . . .
H13C H 0.2106 0.3866 0.0636 0.042 Uiso 1 1 calc GR . . . .
C14 C 0.13181(17) 0.49973(12) 0.01508(17) 0.0304(5) Uani 1 1 d . U . . .
H14A H 0.1847 0.5093 0.0569 0.046 Uiso 1 1 calc GR . . . .
H14B H 0.0865 0.4886 0.0445 0.046 Uiso 1 1 calc GR . . . .
H14C H 0.1150 0.5390 -0.0208 0.046 Uiso 1 1 calc GR . . . .
C15 C 0.33332(15) 0.44162(11) -0.00203(14) 0.0206(4) Uani 1 1 d . U . . .
H15A H 0.3793 0.4711 -0.0125 0.025 Uiso 1 1 calc R . . . .
H15B H 0.3175 0.4569 0.0506 0.025 Uiso 1 1 calc R . . . .
C16 C 0.36663(15) 0.36992(11) 0.01015(14) 0.0211(4) Uani 1 1 d . U . . .
H16A H 0.3316 0.3445 0.0424 0.025 Uiso 1 1 calc R . . . .
H16B H 0.4261 0.3705 0.0440 0.025 Uiso 1 1 calc R . . . .
C17 C 0.47521(16) 0.33881(12) -0.10794(16) 0.0268(5) Uani 1 1 d . U . . .
C18 C 0.49481(16) 0.41334(13) -0.09685(18) 0.0309(6) Uani 1 1 d . U . . .
H18A H 0.4483 0.4390 -0.1323 0.046 Uiso 1 1 calc GR . . . .
H18B H 0.5483 0.4231 -0.1139 0.046 Uiso 1 1 calc GR . . . .
H18C H 0.5004 0.4257 -0.0373 0.046 Uiso 1 1 calc GR . . . .
C19 C 0.47861(18) 0.31991(15) -0.19847(17) 0.0366(6) Uani 1 1 d . U . . .
H19A H 0.4639 0.2727 -0.2081 0.055 Uiso 1 1 calc GR . . . .
H19B H 0.5363 0.3276 -0.2070 0.055 Uiso 1 1 calc GR . . . .
H19C H 0.4378 0.3473 -0.2385 0.055 Uiso 1 1 calc GR . . . .
C20 C 0.54428(16) 0.30206(13) -0.04509(18) 0.0321(6) Uani 1 1 d . U . . .
H20A H 0.5399 0.3131 0.0128 0.048 Uiso 1 1 calc GR . . . .
H20B H 0.6005 0.3155 -0.0534 0.048 Uiso 1 1 calc GR . . . .
H20C H 0.5370 0.2539 -0.0541 0.048 Uiso 1 1 calc GR . . . .
C21 C 0.34922(16) 0.23690(12) -0.06493(16) 0.0263(5) Uani 1 1 d . U . . .
C22 C 0.25444(18) 0.22790(13) -0.06813(19) 0.0340(6) Uani 1 1 d . U . . .
H22A H 0.2395 0.2517 -0.0205 0.051 Uiso 1 1 calc GR . . . .
H22B H 0.2418 0.1803 -0.0643 0.051 Uiso 1 1 calc GR . . . .
H22C H 0.2211 0.2459 -0.1216 0.051 Uiso 1 1 calc GR . . . .
C23 C 0.37193(19) 0.19196(13) -0.13237(18) 0.0348(6) Uani 1 1 d . U . . .
H23A H 0.3433 0.2081 -0.1887 0.052 Uiso 1 1 calc GR . . . .
H23B H 0.3533 0.1463 -0.1247 0.052 Uiso 1 1 calc GR . . . .
H23C H 0.4338 0.1925 -0.1272 0.052 Uiso 1 1 calc GR . . . .
C24 C 0.39827(19) 0.21483(13) 0.02310(17) 0.0357(6) Uani 1 1 d . U . . .
H24A H 0.4597 0.2178 0.0261 0.054 Uiso 1 1 calc GR . . . .
H24B H 0.3832 0.1687 0.0333 0.054 Uiso 1 1 calc GR . . . .
H24C H 0.3833 0.2439 0.0662 0.054 Uiso 1 1 calc GR . . . .
Ni2 Ni 0.33400(10) 0.38114(7) 0.32491(9) 0.0222(2) Uani 0.660(3) 1 d . U P A 1
Ni2A Ni 0.31436(17) 0.39370(14) 0.3227(2) 0.0222(2) Uani 0.340(3) 1 d . U P A 2
P3 P 0.33822(4) 0.29157(3) 0.39214(4) 0.02538(13) Uani 1 1 d . U . . .
P4 P 0.24254(13) 0.42622(15) 0.38986(19) 0.0244(4) Uani 0.660(3) 1 d . U P A 1
P4A P 0.2149(3) 0.4218(3) 0.3857(4) 0.0216(8) Uani 0.340(3) 1 d . U P A 2
O2 O 0.3543(2) 0.54694(19) 0.2249(3) 0.0688(13) Uani 0.660(3) 1 d . U P A 1
O2A O 0.4935(4) 0.3486(3) 0.2134(4) 0.0396(15) Uani 0.340(3) 1 d . U P A 2
C31 C 0.43558(17) 0.27387(17) 0.47950(18) 0.0396(7) Uani 1 1 d . U . . .
C32 C 0.5165(2) 0.2791(3) 0.4471(2) 0.0685(12) Uani 1 1 d . U . . .
H32A H 0.5167 0.2445 0.4044 0.103 Uiso 1 1 calc GR . . . .
H32B H 0.5660 0.2730 0.4944 0.103 Uiso 1 1 calc GR . . . .
H32C H 0.5195 0.3232 0.4217 0.103 Uiso 1 1 calc GR . . . .
C33 C 0.4376(2) 0.32804(18) 0.54641(19) 0.0486(8) Uani 1 1 d . U . . .
H33A H 0.4341 0.3720 0.5194 0.073 Uiso 1 1 calc GR . . . .
H33B H 0.4909 0.3247 0.5896 0.073 Uiso 1 1 calc GR . . . .
H33C H 0.3890 0.3222 0.5731 0.073 Uiso 1 1 calc GR . . . .
C34 C 0.4351(2) 0.20668(18) 0.5237(2) 0.0516(8) Uani 1 1 d . U . . .
H34A H 0.3819 0.2018 0.5431 0.077 Uiso 1 1 calc GR . . . .
H34B H 0.4837 0.2043 0.5724 0.077 Uiso 1 1 calc GR . . . .
H34C H 0.4395 0.1707 0.4838 0.077 Uiso 1 1 calc GR . . . .
C35 C 0.31274(18) 0.21608(13) 0.32169(18) 0.0348(6) Uani 1 1 d . U . . .
C36 C 0.3893(2) 0.19874(18) 0.2848(2) 0.0512(8) Uani 1 1 d . U . . .
H36A H 0.4115 0.2394 0.2639 0.077 Uiso 1 1 calc GR . . . .
H36B H 0.3717 0.1672 0.2378 0.077 Uiso 1 1 calc GR . . . .
H36C H 0.4338 0.1784 0.3288 0.077 Uiso 1 1 calc GR . . . .
C37 C 0.23944(19) 0.23533(14) 0.24819(19) 0.0410(7) Uani 1 1 d . U . . .
H37A H 0.1872 0.2413 0.2692 0.062 Uiso 1 1 calc GR . . . .
H37B H 0.2306 0.1999 0.2054 0.062 Uiso 1 1 calc GR . . . .
H37C H 0.2534 0.2771 0.2228 0.062 Uiso 1 1 calc GR . . . .
C38 C 0.2853(2) 0.15445(15) 0.3637(2) 0.0506(8) Uani 1 1 d . U . . .
H38A H 0.3341 0.1370 0.4056 0.076 Uiso 1 1 calc GR . . . .
H38B H 0.2648 0.1204 0.3206 0.076 Uiso 1 1 calc GR . . . .
H38C H 0.2394 0.1663 0.3920 0.076 Uiso 1 1 calc GR . . . .
C25 C 0.3906(3) 0.4936(3) 0.2442(3) 0.0427(11) Uani 0.660(3) 1 d . U P A 1
C26 C 0.3507(3) 0.4313(4) 0.2251(3) 0.0351(12) Uani 0.660(3) 1 d . U P A 1
H26 H 0.2997 0.4321 0.1767 0.042 Uiso 0.660(3) 1 calc R . P A 1
C27 C 0.3963(3) 0.3697(3) 0.2350(2) 0.0305(9) Uani 0.660(3) 1 d . U P A 1
H27 H 0.3724 0.3349 0.1920 0.037 Uiso 0.660(3) 1 calc R . P A 1
C28 C 0.4922(3) 0.3729(3) 0.2586(3) 0.0317(10) Uani 0.660(3) 1 d . U P A 1
H28A H 0.5145 0.3810 0.2071 0.038 Uiso 0.660(3) 1 calc R . P A 1
H28B H 0.5152 0.3297 0.2833 0.038 Uiso 0.660(3) 1 calc R . P A 1
C29 C 0.5213(3) 0.4280(2) 0.3218(3) 0.0303(10) Uani 0.660(3) 1 d . U P A 1
H29A H 0.5844 0.4302 0.3355 0.036 Uiso 0.660(3) 1 calc R . P A 1
H29B H 0.5025 0.4180 0.3748 0.036 Uiso 0.660(3) 1 calc R . P A 1
C30 C 0.4851(3) 0.4947(2) 0.2872(4) 0.0409(11) Uani 0.660(3) 1 d . U P A 1
H30A H 0.5176 0.5106 0.2458 0.049 Uiso 0.660(3) 1 calc R . P A 1
H30B H 0.4940 0.5272 0.3343 0.049 Uiso 0.660(3) 1 calc R . P A 1
C39 C 0.2535(13) 0.2939(12) 0.4515(14) 0.025(2) Uani 0.660(3) 1 d . U P A 1
H39A H 0.2010 0.2735 0.4171 0.030 Uiso 0.660(3) 1 calc R . P A 1
H39B H 0.2712 0.2676 0.5043 0.030 Uiso 0.660(3) 1 calc R . P A 1
C40 C 0.2350(4) 0.3659(4) 0.4736(5) 0.0262(13) Uani 0.660(3) 1 d . U P A 1
H40A H 0.2759 0.3789 0.5264 0.031 Uiso 0.660(3) 1 calc R . P A 1
H40B H 0.1769 0.3681 0.4847 0.031 Uiso 0.660(3) 1 calc R . P A 1
C41 C 0.1298(4) 0.4362(3) 0.3283(4) 0.0344(14) Uani 0.660(3) 1 d . U P A 1
C42 C 0.1281(5) 0.4745(5) 0.2455(6) 0.0447(19) Uani 0.660(3) 1 d . U P A 1
H42A H 0.1457 0.5208 0.2588 0.067 Uiso 0.660(3) 1 calc GR . P A 1
H42B H 0.0702 0.4737 0.2099 0.067 Uiso 0.660(3) 1 calc GR . P A 1
H42C H 0.1674 0.4534 0.2150 0.067 Uiso 0.660(3) 1 calc GR . P A 1
C43 C 0.0686(4) 0.4684(3) 0.3766(4) 0.0502(14) Uani 0.660(3) 1 d . U P A 1
H43A H 0.0732 0.4456 0.4310 0.075 Uiso 0.660(3) 1 calc GR . P A 1
H43B H 0.0100 0.4648 0.3431 0.075 Uiso 0.660(3) 1 calc GR . P A 1
H43C H 0.0835 0.5155 0.3868 0.075 Uiso 0.660(3) 1 calc GR . P A 1
C44 C 0.0947(6) 0.3671(4) 0.3023(7) 0.0449(19) Uani 0.660(3) 1 d . U P A 1
H44A H 0.1325 0.3442 0.2715 0.067 Uiso 0.660(3) 1 calc GR . P A 1
H44B H 0.0375 0.3710 0.2656 0.067 Uiso 0.660(3) 1 calc GR . P A 1
H44C H 0.0915 0.3413 0.3529 0.067 Uiso 0.660(3) 1 calc GR . P A 1
C45 C 0.2762(4) 0.5049(2) 0.4505(3) 0.0336(10) Uani 0.660(3) 1 d . U P A 1
C46 C 0.3736(3) 0.4999(2) 0.4809(3) 0.0398(10) Uani 0.660(3) 1 d . U P A 1
H46A H 0.3878 0.4644 0.5233 0.060 Uiso 0.660(3) 1 calc GR . P A 1
H46B H 0.3962 0.5425 0.5060 0.060 Uiso 0.660(3) 1 calc GR . P A 1
H46C H 0.3990 0.4896 0.4326 0.060 Uiso 0.660(3) 1 calc GR . P A 1
C47 C 0.2591(4) 0.5653(2) 0.3915(3) 0.0449(12) Uani 0.660(3) 1 d . U P A 1
H47A H 0.2828 0.5572 0.3416 0.067 Uiso 0.660(3) 1 calc GR . P A 1
H47B H 0.2860 0.6049 0.4216 0.067 Uiso 0.660(3) 1 calc GR . P A 1
H47C H 0.1974 0.5726 0.3735 0.067 Uiso 0.660(3) 1 calc GR . P A 1
C48 C 0.2381(4) 0.5162(2) 0.5270(3) 0.0462(12) Uani 0.660(3) 1 d . U P A 1
H48A H 0.1759 0.5196 0.5086 0.069 Uiso 0.660(3) 1 calc GR . P A 1
H48B H 0.2609 0.5576 0.5555 0.069 Uiso 0.660(3) 1 calc GR . P A 1
H48C H 0.2528 0.4787 0.5664 0.069 Uiso 0.660(3) 1 calc GR . P A 1
C25A C 0.4596(7) 0.3953(5) 0.2404(5) 0.0298(18) Uani 0.340(3) 1 d . U P A 2
C26A C 0.3684(7) 0.4044(5) 0.2258(6) 0.0228(18) Uani 0.340(3) 1 d . U P A 2
H26A H 0.3361 0.3826 0.1728 0.027 Uiso 0.340(3) 1 calc R . P A 2
C27A C 0.3320(6) 0.4643(4) 0.2445(6) 0.0296(17) Uani 0.340(3) 1 d . U P A 2
H27A H 0.2793 0.4776 0.2021 0.036 Uiso 0.340(3) 1 calc R . P A 2
C28A C 0.3883(6) 0.5221(5) 0.2821(8) 0.042(2) Uani 0.340(3) 1 d . U P A 2
H28C H 0.4013 0.5499 0.2360 0.050 Uiso 0.340(3) 1 calc R . P A 2
H28D H 0.3579 0.5503 0.3162 0.050 Uiso 0.340(3) 1 calc R . P A 2
C29A C 0.4698(6) 0.4966(5) 0.3372(8) 0.048(2) Uani 0.340(3) 1 d . U P A 2
H29C H 0.5077 0.5346 0.3587 0.058 Uiso 0.340(3) 1 calc R . P A 2
H29D H 0.4571 0.4728 0.3866 0.058 Uiso 0.340(3) 1 calc R . P A 2
C30A C 0.5144(6) 0.4503(6) 0.2891(7) 0.039(2) Uani 0.340(3) 1 d . U P A 2
H30C H 0.5628 0.4295 0.3294 0.047 Uiso 0.340(3) 1 calc R . P A 2
H30D H 0.5385 0.4770 0.2485 0.047 Uiso 0.340(3) 1 calc R . P A 2
C39A C 0.244(3) 0.290(2) 0.442(3) 0.025(2) Uani 0.340(3) 1 d . U P A 2
H39C H 0.1969 0.2676 0.4017 0.030 Uiso 0.340(3) 1 calc R . P A 2
H39D H 0.2589 0.2618 0.4931 0.030 Uiso 0.340(3) 1 calc R . P A 2
C40A C 0.2112(9) 0.3564(9) 0.4667(12) 0.0262(13) Uani 0.340(3) 1 d . U P A 2
H40C H 0.2464 0.3707 0.5221 0.031 Uiso 0.340(3) 1 calc R . P A 2
H40D H 0.1518 0.3510 0.4730 0.031 Uiso 0.340(3) 1 calc R . P A 2
C41A C 0.1046(7) 0.4202(7) 0.3168(8) 0.027(2) Uani 0.340(3) 1 d . U P A 2
C42A C 0.1020(10) 0.4605(9) 0.2362(11) 0.038(3) Uani 0.340(3) 1 d . U P A 2
H42D H 0.1101 0.5079 0.2506 0.058 Uiso 0.340(3) 1 calc GR . P A 2
H42E H 0.0466 0.4542 0.1970 0.058 Uiso 0.340(3) 1 calc GR . P A 2
H42F H 0.1475 0.4453 0.2093 0.058 Uiso 0.340(3) 1 calc GR . P A 2
C43A C 0.0332(7) 0.4436(6) 0.3580(7) 0.041(2) Uani 0.340(3) 1 d . U P A 2
H43D H 0.0386 0.4214 0.4128 0.061 Uiso 0.340(3) 1 calc GR . P A 2
H43E H -0.0221 0.4326 0.3211 0.061 Uiso 0.340(3) 1 calc GR . P A 2
H43F H 0.0373 0.4920 0.3665 0.061 Uiso 0.340(3) 1 calc GR . P A 2
C44A C 0.0872(13) 0.3479(7) 0.2876(13) 0.038(3) Uani 0.340(3) 1 d . U P A 2
H44D H 0.1288 0.3341 0.2549 0.057 Uiso 0.340(3) 1 calc GR . P A 2
H44E H 0.0294 0.3444 0.2521 0.057 Uiso 0.340(3) 1 calc GR . P A 2
H44F H 0.0922 0.3189 0.3373 0.057 Uiso 0.340(3) 1 calc GR . P A 2
C45A C 0.2258(7) 0.5007(4) 0.4513(5) 0.0313(17) Uani 0.340(3) 1 d . U P A 2
C46A C 0.3175(8) 0.5055(5) 0.4941(7) 0.042(2) Uani 0.340(3) 1 d . U P A 2
H46D H 0.3312 0.4713 0.5383 0.063 Uiso 0.340(3) 1 calc GR . P A 2
H46E H 0.3292 0.5497 0.5198 0.063 Uiso 0.340(3) 1 calc GR . P A 2
H46F H 0.3526 0.4986 0.4525 0.063 Uiso 0.340(3) 1 calc GR . P A 2
C47A C 0.2046(7) 0.5614(4) 0.3901(6) 0.038(2) Uani 0.340(3) 1 d . U P A 2
H47D H 0.2330 0.5559 0.3429 0.057 Uiso 0.340(3) 1 calc GR . P A 2
H47E H 0.2248 0.6025 0.4209 0.057 Uiso 0.340(3) 1 calc GR . P A 2
H47F H 0.1428 0.5640 0.3681 0.057 Uiso 0.340(3) 1 calc GR . P A 2
C48A C 0.1717(7) 0.5051(4) 0.5172(5) 0.040(2) Uani 0.340(3) 1 d . U P A 2
H48D H 0.1112 0.5031 0.4889 0.061 Uiso 0.340(3) 1 calc GR . P A 2
H48E H 0.1836 0.5472 0.5482 0.061 Uiso 0.340(3) 1 calc GR . P A 2
H48F H 0.1856 0.4677 0.5569 0.061 Uiso 0.340(3) 1 calc GR . P A 2

loop_
_atom_site_aniso_label
_atom_site_aniso_U_11
_atom_site_aniso_U_22
_atom_site_aniso_U_33
_atom_site_aniso_U_23
_atom_site_aniso_U_13
_atom_site_aniso_U_12
Ni1 0.02157(15) 0.02126(14) 0.01326(13) 0.00096(11) 0.00036(11) -0.00208(11)
P1 0.0205(3) 0.0183(3) 0.0176(3) 0.0014(2) 0.0007(2) -0.0013(2)
P2 0.0210(3) 0.0202(3) 0.0163(3) 0.0009(2) 0.0010(2) -0.0001(2)
O1 0.0448(12) 0.0489(12) 0.0338(11) -0.0143(9) 0.0113(9) 0.0033(10)
C1 0.0359(14) 0.0424(14) 0.0153(11) -0.0061(10) 0.0024(10) 0.0008(11)
C2 0.0304(13) 0.0455(14) 0.0146(11) -0.0022(10) 0.0044(10) -0.0056(11)
C3 0.0354(14) 0.0332(12) 0.0159(11) 0.0053(9) -0.0012(10) -0.0027(11)
C4 0.0310(13) 0.0439(15) 0.0200(12) -0.0006(11) -0.0037(10) 0.0018(11)
C5 0.0288(13) 0.0405(14) 0.0303(14) -0.0053(11) 0.0013(11) -0.0086(11)
C6 0.0411(16) 0.0393(15) 0.0339(15) -0.0137(12) 0.0054(12) -0.0079(12)
C7 0.0294(13) 0.0182(10) 0.0282(12) 0.0044(9) 0.0038(10) -0.0005(9)
C8 0.0380(15) 0.0251(12) 0.0351(14) 0.0094(11) 0.0003(11) 0.0030(11)
C9 0.0388(15) 0.0256(12) 0.0369(14) 0.0079(11) 0.0108(12) -0.0047(11)
C10 0.0356(14) 0.0213(11) 0.0383(15) 0.0008(10) 0.0057(11) -0.0028(10)
C11 0.0236(11) 0.0223(11) 0.0255(12) 0.0003(9) 0.0053(9) 0.0005(9)
C12 0.0221(12) 0.0315(13) 0.0375(14) -0.0031(11) 0.0054(10) -0.0008(10)
C13 0.0255(12) 0.0258(11) 0.0337(13) 0.0029(10) 0.0098(10) -0.0031(10)
C14 0.0323(14) 0.0265(12) 0.0340(14) -0.0024(10) 0.0107(11) 0.0021(10)
C15 0.0229(11) 0.0214(10) 0.0158(10) -0.0003(8) 0.0009(8) -0.0030(9)
C16 0.0216(11) 0.0249(11) 0.0150(10) -0.0006(8) -0.0001(8) -0.0018(9)
C17 0.0227(12) 0.0307(12) 0.0270(12) 0.0017(10) 0.0056(10) 0.0011(10)
C18 0.0239(12) 0.0302(12) 0.0392(15) 0.0050(11) 0.0085(11) -0.0018(10)
C19 0.0302(14) 0.0504(17) 0.0309(14) -0.0020(12) 0.0105(11) -0.0017(12)
C20 0.0234(12) 0.0323(13) 0.0381(14) 0.0004(11) 0.0013(11) 0.0039(10)
C21 0.0298(13) 0.0214(11) 0.0269(12) 0.0011(9) 0.0044(10) 0.0016(9)
C22 0.0350(14) 0.0232(12) 0.0434(16) 0.0063(11) 0.0077(12) -0.0025(10)
C23 0.0427(16) 0.0233(12) 0.0375(15) -0.0033(11) 0.0070(12) 0.0026(11)
C24 0.0463(16) 0.0265(12) 0.0314(14) 0.0084(11) 0.0020(12) 0.0056(12)
Ni2 0.0214(6) 0.0295(5) 0.01479(17) 0.0046(3) 0.0017(4) -0.0031(4)
Ni2A 0.0214(6) 0.0295(5) 0.01479(17) 0.0046(3) 0.0017(4) -0.0031(4)
P3 0.0239(3) 0.0286(3) 0.0252(3) -0.0033(2) 0.0087(2) -0.0030(2)
P4 0.0266(11) 0.0247(7) 0.0208(6) 0.0079(5) 0.0028(9) 0.0042(9)
P4A 0.027(2) 0.0212(12) 0.0177(12) 0.0039(9) 0.0070(17) 0.0027(16)
O2 0.052(2) 0.061(2) 0.101(3) 0.057(2) 0.034(2) 0.0198(18)
O2A 0.037(3) 0.050(3) 0.035(3) 0.003(3) 0.015(3) 0.010(3)
C31 0.0226(13) 0.0647(19) 0.0312(14) -0.0102(13) 0.0057(11) 0.0029(12)
C32 0.0258(16) 0.135(4) 0.0450(19) -0.024(2) 0.0092(14) -0.0101(19)
C33 0.0453(18) 0.067(2) 0.0337(16) -0.0148(15) 0.0092(14) -0.0094(16)
C34 0.0406(17) 0.069(2) 0.0413(17) -0.0022(15) 0.0001(14) 0.0258(16)
C35 0.0355(14) 0.0297(13) 0.0366(14) -0.0071(11) 0.0026(11) 0.0017(11)
C36 0.0467(18) 0.062(2) 0.0413(17) -0.0214(15) 0.0034(14) 0.0179(16)
C37 0.0388(16) 0.0334(14) 0.0442(16) -0.0066(12) -0.0051(13) -0.0050(12)
C38 0.064(2) 0.0283(14) 0.054(2) -0.0007(13) 0.0004(16) 0.0014(14)
C25 0.038(2) 0.053(3) 0.041(3) 0.029(2) 0.016(2) 0.006(2)
C26 0.030(3) 0.057(3) 0.020(2) 0.020(3) 0.0069(18) 0.008(2)
C27 0.028(2) 0.046(3) 0.0192(18) 0.0033(17) 0.0091(15) -0.0056(19)
C28 0.029(2) 0.045(3) 0.023(2) 0.004(2) 0.0109(19) -0.0005(19)
C29 0.030(2) 0.034(2) 0.027(2) 0.0068(17) 0.0055(18) 0.0009(18)
C30 0.037(2) 0.036(2) 0.053(3) 0.017(2) 0.017(2) -0.0005(18)
C39 0.023(4) 0.027(3) 0.026(5) 0.010(3) 0.007(4) 0.004(3)
C40 0.026(4) 0.031(3) 0.025(2) 0.0118(17) 0.012(3) 0.010(2)
C41 0.025(3) 0.038(3) 0.038(3) 0.014(2) 0.004(2) 0.003(2)
C42 0.035(4) 0.059(5) 0.036(3) 0.023(3) -0.002(3) 0.007(3)
C43 0.036(3) 0.063(4) 0.051(3) 0.018(3) 0.008(3) 0.021(3)
C44 0.024(3) 0.052(4) 0.054(4) 0.012(3) -0.001(3) 0.006(3)
C45 0.042(3) 0.0255(19) 0.032(2) 0.0028(16) 0.005(2) 0.0069(19)
C46 0.044(3) 0.031(2) 0.040(2) -0.0034(19) -0.001(2) -0.0003(19)
C47 0.058(3) 0.027(2) 0.048(3) 0.0111(19) 0.010(3) 0.007(2)
C48 0.070(4) 0.033(2) 0.037(2) -0.0007(18) 0.016(2) 0.013(2)
C25A 0.038(4) 0.036(4) 0.019(4) 0.012(3) 0.014(3) 0.004(3)
C26A 0.028(4) 0.023(4) 0.019(4) 0.006(3) 0.007(3) 0.000(3)
C27A 0.034(4) 0.024(3) 0.033(4) 0.010(3) 0.011(3) 0.002(3)
C28A 0.038(4) 0.032(4) 0.063(6) 0.003(4) 0.027(4) -0.009(3)
C29A 0.038(4) 0.043(5) 0.069(6) -0.009(4) 0.025(4) -0.014(3)
C30A 0.031(4) 0.044(5) 0.044(5) 0.003(4) 0.015(4) -0.001(4)
C39A 0.023(4) 0.027(3) 0.026(5) 0.010(3) 0.007(4) 0.004(3)
C40A 0.026(4) 0.031(3) 0.025(2) 0.0118(17) 0.012(3) 0.010(2)
C41A 0.015(4) 0.034(5) 0.031(4) 0.007(3) 0.002(3) 0.006(3)
C42A 0.034(8) 0.047(7) 0.032(5) 0.012(4) 0.004(5) 0.004(5)
C43A 0.030(5) 0.052(6) 0.043(5) 0.012(4) 0.014(4) 0.012(4)
C44A 0.031(6) 0.037(6) 0.040(6) 0.007(4) -0.002(5) 0.000(4)
C45A 0.040(4) 0.026(3) 0.028(4) 0.001(3) 0.007(3) 0.010(3)
C46A 0.054(5) 0.031(4) 0.039(5) -0.006(4) 0.003(4) 0.000(4)
C47A 0.058(6) 0.030(4) 0.028(4) 0.003(3) 0.015(4) 0.009(4)
C48A 0.064(6) 0.034(4) 0.028(4) 0.007(3) 0.020(4) 0.015(4)

loop_
_atom_type_symbol
_atom_type_description
_atom_type_scat_dispersion_real
_atom_type_scat_dispersion_imag
_atom_type_scat_source
C C 0.0033 0.0016 'International Tables Vol C Tables 4.2.6.8 and 6.1.1.4'
H H 0.0000 0.0000 'International Tables Vol C Tables 4.2.6.8 and 6.1.1.4'
Ni Ni 0.3393 1.1124 'International Tables Vol C Tables 4.2.6.8 and 6.1.1.4'
O O 0.0106 0.0060 'International Tables Vol C Tables 4.2.6.8 and 6.1.1.4'
P P 0.1023 0.0942 'International Tables Vol C Tables 4.2.6.8 and 6.1.1.4'

loop_
_geom_angle_atom_site_label_1
_geom_angle_atom_site_label_2
_geom_angle_atom_site_label_3
_geom_angle
P1 Ni1 P2 92.98(2)
C2 Ni1 P1 147.60(8)
C2 Ni1 P2 115.35(8)
C3 Ni1 P1 108.75(8)
C3 Ni1 P2 157.48(8)
C3 Ni1 C2 42.14(11)
C7 P1 Ni1 113.72(8)
C11 P1 Ni1 120.80(8)
C11 P1 C7 108.63(11)
C15 P1 Ni1 104.96(8)
C15 P1 C7 102.66(10)
C15 P1 C11 103.89(11)
C16 P2 Ni1 104.86(8)
C16 P2 C17 103.50(11)
C16 P2 C21 102.94(11)
C17 P2 Ni1 116.61(8)
C17 P2 C21 108.85(11)
C21 P2 Ni1 117.97(8)
O1 C1 C2 123.4(3)
O1 C1 C6 118.8(3)
C2 C1 C6 117.7(2)
Ni1 C2 H2 114.8
C1 C2 Ni1 112.35(18)
C1 C2 H2 114.8
C3 C2 Ni1 68.90(14)
C3 C2 C1 122.7(2)
C3 C2 H2 114.8
Ni1 C3 H3 114.9
C2 C3 Ni1 68.97(14)
C2 C3 H3 114.9
C2 C3 C4 118.5(2)
C4 C3 Ni1 116.96(17)
C4 C3 H3 114.9
C3 C4 H4A 109.6
C3 C4 H4B 109.6
C3 C4 C5 110.1(2)
H4A C4 H4B 108.2
C5 C4 H4A 109.6
C5 C4 H4B 109.6
C4 C5 H5A 109.3
C4 C5 H5B 109.3
H5A C5 H5B 108.0
C6 C5 C4 111.6(2)
C6 C5 H5A 109.3
C6 C5 H5B 109.3
C1 C6 C5 115.5(2)
C1 C6 H6A 108.4
C1 C6 H6B 108.4
C5 C6 H6A 108.4
C5 C6 H6B 108.4
H6A C6 H6B 107.5
C8 C7 P1 110.44(17)
C8 C7 C9 108.1(2)
C9 C7 P1 106.48(16)
C10 C7 P1 114.92(17)
C10 C7 C8 109.3(2)
C10 C7 C9 107.4(2)
C7 C8 H8A 109.5
C7 C8 H8B 109.5
C7 C8 H8C 109.5
H8A C8 H8B 109.5
H8A C8 H8C 109.5
H8B C8 H8C 109.5
C7 C9 H9A 109.5
C7 C9 H9B 109.5
C7 C9 H9C 109.5
H9A C9 H9B 109.5
H9A C9 H9C 109.5
H9B C9 H9C 109.5
C7 C10 H10A 109.5
C7 C10 H10B 109.5
C7 C10 H10C 109.5
H10A C10 H10B 109.5
H10A C10 H10C 109.5
H10B C10 H10C 109.5
C12 C11 P1 108.59(17)
C12 C11 C13 107.1(2)
C13 C11 P1 107.55(16)
C14 C11 P1 115.80(17)
C14 C11 C12 110.1(2)
C14 C11 C13 107.3(2)
C11 C12 H12A 109.5
C11 C12 H12B 109.5
C11 C12 H12C 109.5
H12A C12 H12B 109.5
H12A C12 H12C 109.5
H12B C12 H12C 109.5
C11 C13 H13A 109.5
C11 C13 H13B 109.5
C11 C13 H13C 109.5
H13A C13 H13B 109.5
H13A C13 H13C 109.5
H13B C13 H13C 109.5
C11 C14 H14A 109.5
C11 C14 H14B 109.5
C11 C14 H14C 109.5
H14A C14 H14B 109.5
H14A C14 H14C 109.5
H14B C14 H14C 109.5
P1 C15 H15A 109.2
P1 C15 H15B 109.2
H15A C15 H15B 107.9
C16 C15 P1 112.01(15)
C16 C15 H15A 109.2
C16 C15 H15B 109.2
P2 C16 H16A 109.1
P2 C16 H16B 109.1
C15 C16 P2 112.58(15)
C15 C16 H16A 109.1
C15 C16 H16B 109.1
H16A C16 H16B 107.8
C18 C17 P2 106.43(17)
C19 C17 P2 110.11(18)
C19 C17 C18 107.7(2)
C20 C17 P2 114.87(18)
C20 C17 C18 107.1(2)
C20 C17 C19 110.2(2)
C17 C18 H18A 109.5
C17 C18 H18B 109.5
C17 C18 H18C 109.5
H18A C18 H18B 109.5
H18A C18 H18C 109.5
H18B C18 H18C 109.5
C17 C19 H19A 109.5
C17 C19 H19B 109.5
C17 C19 H19C 109.5
H19A C19 H19B 109.5
H19A C19 H19C 109.5
H19B C19 H19C 109.5
C17 C20 H20A 109.5
C17 C20 H20B 109.5
C17 C20 H20C 109.5
H20A C20 H20B 109.5
H20A C20 H20C 109.5
H20B C20 H20C 109.5
C22 C21 P2 106.30(16)
C22 C21 C24 107.5(2)
C23 C21 P2 110.08(17)
C23 C21 C22 107.7(2)
C23 C21 C24 109.9(2)
C24 C21 P2 115.07(18)
C21 C22 H22A 109.5
C21 C22 H22B 109.5
C21 C22 H22C 109.5
H22A C22 H22B 109.5
H22A C22 H22C 109.5
H22B C22 H22C 109.5
C21 C23 H23A 109.5
C21 C23 H23B 109.5
C21 C23 H23C 109.5
H23A C23 H23B 109.5
H23A C23 H23C 109.5
H23B C23 H23C 109.5
C21 C24 H24A 109.5
C21 C24 H24B 109.5
C21 C24 H24C 109.5
H24A C24 H24B 109.5
H24A C24 H24C 109.5
H24B C24 H24C 109.5
P3 Ni2 P4 93.01(10)
C26 Ni2 P3 150.4(2)
C26 Ni2 P4 114.3(2)
C27 Ni2 P3 108.89(16)
C27 Ni2 P4 156.61(18)
C27 Ni2 C26 42.6(2)
P4A Ni2A P3 93.50(19)
C26A Ni2A P3 115.3(3)
C26A Ni2A P4A 148.8(4)
C27A Ni2A P3 156.3(3)
C27A Ni2A P4A 110.2(3)
C27A Ni2A C26A 41.7(4)
C31 P3 Ni2 118.32(11)
C31 P3 Ni2A 123.05(13)
C35 P3 Ni2 113.42(10)
C35 P3 Ni2A 115.12(12)
C35 P3 C31 109.46(13)
C39 P3 Ni2 108.0(8)
C39 P3 C31 101.5(7)
C39 P3 C35 104.5(6)
C39A P3 Ni2A 99.3(16)
C39A P3 C31 106.9(15)
C39A P3 C35 99.1(13)
C40 P4 Ni2 104.1(3)
C40 P4 C41 104.3(3)
C40 P4 C45 103.1(3)
C41 P4 Ni2 117.6(3)
C45 P4 Ni2 117.0(2)
C45 P4 C41 108.7(3)
C40A P4A Ni2A 107.0(6)
C40A P4A C41A 103.5(6)
C40A P4A C45A 101.9(7)
C41A P4A Ni2A 114.7(5)
C41A P4A C45A 107.8(6)
C45A P4A Ni2A 119.9(4)
C32 C31 P3 111.1(2)
C32 C31 C33 108.2(3)
C32 C31 C34 108.5(3)
C33 C31 P3 106.2(2)
C34 C31 P3 115.2(2)
C34 C31 C33 107.3(3)
C31 C32 H32A 109.5
C31 C32 H32B 109.5
C31 C32 H32C 109.5
H32A C32 H32B 109.5
H32A C32 H32C 109.5
H32B C32 H32C 109.5
C31 C33 H33A 109.5
C31 C33 H33B 109.5
C31 C33 H33C 109.5
H33A C33 H33B 109.5
H33A C33 H33C 109.5
H33B C33 H33C 109.5
C31 C34 H34A 109.5
C31 C34 H34B 109.5
C31 C34 H34C 109.5
H34A C34 H34B 109.5
H34A C34 H34C 109.5
H34B C34 H34C 109.5
C36 C35 P3 109.6(2)
C36 C35 C37 107.6(2)
C36 C35 C38 109.2(3)
C37 C35 P3 107.13(18)
C38 C35 P3 115.3(2)
C38 C35 C37 107.7(2)
C35 C36 H36A 109.5
C35 C36 H36B 109.5
C35 C36 H36C 109.5
H36A C36 H36B 109.5
H36A C36 H36C 109.5
H36B C36 H36C 109.5
C35 C37 H37A 109.5
C35 C37 H37B 109.5
C35 C37 H37C 109.5
H37A C37 H37B 109.5
H37A C37 H37C 109.5
H37B C37 H37C 109.5
C35 C38 H38A 109.5
C35 C38 H38B 109.5
C35 C38 H38C 109.5
H38A C38 H38B 109.5
H38A C38 H38C 109.5
H38B C38 H38C 109.5
O2 C25 C26 123.4(5)
O2 C25 C30 118.3(5)
C26 C25 C30 118.1(5)
Ni2 C26 H26 114.4
C25 C26 Ni2 114.3(4)
C25 C26 H26 114.4
C25 C26 C27 123.1(5)
C27 C26 Ni2 68.0(3)
C27 C26 H26 114.4
Ni2 C27 H27 114.7
C26 C27 Ni2 69.3(3)
C26 C27 H27 114.7
C26 C27 C28 117.6(4)
C28 C27 Ni2 118.2(3)
C28 C27 H27 114.7
C27 C28 H28A 109.6
C27 C28 H28B 109.6
C27 C28 C29 110.4(4)
H28A C28 H28B 108.1
C29 C28 H28A 109.6
C29 C28 H28B 109.6
C28 C29 H29A 109.4
C28 C29 H29B 109.4
C28 C29 C30 111.1(4)
H29A C29 H29B 108.0
C30 C29 H29A 109.4
C30 C29 H29B 109.4
C25 C30 H30A 108.6
C25 C30 H30B 108.6
C29 C30 C25 114.7(4)
C29 C30 H30A 108.6
C29 C30 H30B 108.6
H30A C30 H30B 107.6
P3 C39 H39A 109.5
P3 C39 H39B 109.5
H39A C39 H39B 108.1
C40 C39 P3 110.6(14)
C40 C39 H39A 109.5
C40 C39 H39B 109.5
P4 C40 H40A 108.9
P4 C40 H40B 108.9
C39 C40 P4 113.5(10)
C39 C40 H40A 108.9
C39 C40 H40B 108.9
H40A C40 H40B 107.7
C42 C41 P4 110.1(4)
C43 C41 P4 115.4(5)
C43 C41 C42 110.2(6)
C44 C41 P4 107.8(5)
C44 C41 C42 106.3(6)
C44 C41 C43 106.6(6)
C41 C42 H42A 109.5
C41 C42 H42B 109.5
C41 C42 H42C 109.5
H42A C42 H42B 109.5
H42A C42 H42C 109.5
H42B C42 H42C 109.5
C41 C43 H43A 109.5
C41 C43 H43B 109.5
C41 C43 H43C 109.5
H43A C43 H43B 109.5
H43A C43 H43C 109.5
H43B C43 H43C 109.5
C41 C44 H44A 109.5
C41 C44 H44B 109.5
C41 C44 H44C 109.5
H44A C44 H44B 109.5
H44A C44 H44C 109.5
H44B C44 H44C 109.5
C46 C45 P4 105.6(3)
C47 C45 P4 110.5(4)
C47 C45 C46 106.3(4)
C48 C45 P4 115.6(4)
C48 C45 C46 108.5(5)
C48 C45 C47 110.0(4)
C45 C46 H46A 109.5
C45 C46 H46B 109.5
C45 C46 H46C 109.5
H46A C46 H46B 109.5
H46A C46 H46C 109.5
H46B C46 H46C 109.5
C45 C47 H47A 109.5
C45 C47 H47B 109.5
C45 C47 H47C 109.5
H47A C47 H47B 109.5
H47A C47 H47C 109.5
H47B C47 H47C 109.5
C45 C48 H48A 109.5
C45 C48 H48B 109.5
C45 C48 H48C 109.5
H48A C48 H48B 109.5
H48A C48 H48C 109.5
H48B C48 H48C 109.5
O2A C25A C26A 124.0(9)
O2A C25A C30A 119.6(9)
C26A C25A C30A 116.3(8)
Ni2A C26A H26A 113.5
C25A C26A Ni2A 117.9(7)
C25A C26A H26A 113.5
C27A C26A Ni2A 69.0(5)
C27A C26A C25A 122.2(9)
C27A C26A H26A 113.5
Ni2A C27A H27A 114.3
C26A C27A Ni2A 69.3(5)
C26A C27A H27A 114.3
C26A C27A C28A 120.2(9)
C28A C27A Ni2A 116.9(7)
C28A C27A H27A 114.3
C27A C28A H28C 109.7
C27A C28A H28D 109.7
H28C C28A H28D 108.2
C29A C28A C27A 110.0(8)
C29A C28A H28C 109.7
C29A C28A H28D 109.7
C28A C29A H29C 109.4
C28A C29A H29D 109.4
H29C C29A H29D 108.0
C30A C29A C28A 111.0(10)
C30A C29A H29C 109.4
C30A C29A H29D 109.4
C25A C30A H30C 108.4
C25A C30A H30D 108.4
C29A C30A C25A 115.6(8)
C29A C30A H30C 108.4
C29A C30A H30D 108.4
H30C C30A H30D 107.4
P3 C39A H39C 107.9
P3 C39A H39D 107.9
H39C C39A H39D 107.2
C40A C39A P3 118(3)
C40A C39A H39C 107.9
C40A C39A H39D 107.9
P4A C40A H40C 109.4
P4A C40A H40D 109.4
C39A C40A P4A 111(2)
C39A C40A H40C 109.4
C39A C40A H40D 109.4
H40C C40A H40D 108.0
C42A C41A P4A 110.0(8)
C42A C41A C44A 105.6(12)
C43A C41A P4A 116.1(9)
C43A C41A C42A 109.2(11)
C43A C41A C44A 108.8(11)
C44A C41A P4A 106.5(10)
C41A C42A H42D 109.5
C41A C42A H42E 109.5
C41A C42A H42F 109.5
H42D C42A H42E 109.5
H42D C42A H42F 109.5
H42E C42A H42F 109.5
C41A C43A H43D 109.5
C41A C43A H43E 109.5
C41A C43A H43F 109.5
H43D C43A H43E 109.5
H43D C43A H43F 109.5
H43E C43A H43F 109.5
C41A C44A H44D 109.5
C41A C44A H44E 109.5
C41A C44A H44F 109.5
H44D C44A H44E 109.5
H44D C44A H44F 109.5
H44E C44A H44F 109.5
C46A C45A P4A 105.9(6)
C46A C45A C47A 107.4(8)
C46A C45A C48A 109.4(8)
C47A C45A P4A 108.5(6)
C48A C45A P4A 116.5(7)
C48A C45A C47A 108.8(7)
C45A C46A H46D 109.5
C45A C46A H46E 109.5
C45A C46A H46F 109.5
H46D C46A H46E 109.5
H46D C46A H46F 109.5
H46E C46A H46F 109.5
C45A C47A H47D 109.5
C45A C47A H47E 109.5
C45A C47A H47F 109.5
H47D C47A H47E 109.5
H47D C47A H47F 109.5
H47E C47A H47F 109.5
C45A C48A H48D 109.5
C45A C48A H48E 109.5
C45A C48A H48F 109.5
H48D C48A H48E 109.5
H48D C48A H48F 109.5
H48E C48A H48F 109.5

loop_
_geom_bond_atom_site_label_1
_geom_bond_atom_site_label_2
_geom_bond_distance
Ni1 P1 2.1576(7)
Ni1 P2 2.1895(7)
Ni1 C2 1.970(2)
Ni1 C3 1.969(2)
P1 C7 1.889(2)
P1 C11 1.882(2)
P1 C15 1.845(2)
P2 C16 1.846(2)
P2 C17 1.882(3)
P2 C21 1.886(2)
O1 C1 1.229(3)
C1 C2 1.435(4)
C1 C6 1.504(4)
C2 H2 1.0000
C2 C3 1.416(4)
C3 H3 1.0000
C3 C4 1.507(4)
C4 H4A 0.9900
C4 H4B 0.9900
C4 C5 1.512(4)
C5 H5A 0.9900
C5 H5B 0.9900
C5 C6 1.506(4)
C6 H6A 0.9900
C6 H6B 0.9900
C7 C8 1.525(3)
C7 C9 1.529(4)
C7 C10 1.519(3)
C8 H8A 0.9800
C8 H8B 0.9800
C8 H8C 0.9800
C9 H9A 0.9800
C9 H9B 0.9800
C9 H9C 0.9800
C10 H10A 0.9800
C10 H10B 0.9800
C10 H10C 0.9800
C11 C12 1.525(3)
C11 C13 1.528(3)
C11 C14 1.521(3)
C12 H12A 0.9800
C12 H12B 0.9800
C12 H12C 0.9800
C13 H13A 0.9800
C13 H13B 0.9800
C13 H13C 0.9800
C14 H14A 0.9800
C14 H14B 0.9800
C14 H14C 0.9800
C15 H15A 0.9900
C15 H15B 0.9900
C15 C16 1.532(3)
C16 H16A 0.9900
C16 H16B 0.9900
C17 C18 1.530(3)
C17 C19 1.526(4)
C17 C20 1.519(3)
C18 H18A 0.9800
C18 H18B 0.9800
C18 H18C 0.9800
C19 H19A 0.9800
C19 H19B 0.9800
C19 H19C 0.9800
C20 H20A 0.9800
C20 H20B 0.9800
C20 H20C 0.9800
C21 C22 1.524(4)
C21 C23 1.521(3)
C21 C24 1.532(3)
C22 H22A 0.9800
C22 H22B 0.9800
C22 H22C 0.9800
C23 H23A 0.9800
C23 H23B 0.9800
C23 H23C 0.9800
C24 H24A 0.9800
C24 H24B 0.9800
C24 H24C 0.9800
Ni2 P3 2.0935(16)
Ni2 P4 2.184(3)
Ni2 C26 1.972(5)
Ni2 C27 1.954(4)
Ni2A P3 2.327(3)
Ni2A P4A 2.154(5)
Ni2A C26A 1.965(10)
Ni2A C27A 1.961(8)
P3 C31 1.894(3)
P3 C35 1.885(3)
P3 C39 1.83(2)
P3 C39A 1.86(5)
P4 C40 1.840(8)
P4 C41 1.875(6)
P4 C45 1.873(6)
P4A C40A 1.864(18)
P4A C41A 1.872(11)
P4A C45A 1.892(10)
O2 C25 1.225(6)
O2A C25A 1.213(11)
C31 C32 1.511(4)
C31 C33 1.529(4)
C31 C34 1.526(5)
C32 H32A 0.9800
C32 H32B 0.9800
C32 H32C 0.9800
C33 H33A 0.9800
C33 H33B 0.9800
C33 H33C 0.9800
C34 H34A 0.9800
C34 H34B 0.9800
C34 H34C 0.9800
C35 C36 1.523(4)
C35 C37 1.526(4)
C35 C38 1.522(4)
C36 H36A 0.9800
C36 H36B 0.9800
C36 H36C 0.9800
C37 H37A 0.9800
C37 H37B 0.9800
C37 H37C 0.9800
C38 H38A 0.9800
C38 H38B 0.9800
C38 H38C 0.9800
C25 C26 1.407(9)
C25 C30 1.524(7)
C26 H26 1.0000
C26 C27 1.427(7)
C27 H27 1.0000
C27 C28 1.505(6)
C28 H28A 0.9900
C28 H28B 0.9900
C28 C29 1.507(7)
C29 H29A 0.9900
C29 H29B 0.9900
C29 C30 1.515(6)
C30 H30A 0.9900
C30 H30B 0.9900
C39 H39A 0.9900
C39 H39B 0.9900
C39 C40 1.53(2)
C40 H40A 0.9900
C40 H40B 0.9900
C41 C42 1.540(9)
C41 C43 1.529(9)
C41 C44 1.520(8)
C42 H42A 0.9800
C42 H42B 0.9800
C42 H42C 0.9800
C43 H43A 0.9800
C43 H43B 0.9800
C43 H43C 0.9800
C44 H44A 0.9800
C44 H44B 0.9800
C44 H44C 0.9800
C45 C46 1.537(7)
C45 C47 1.530(6)
C45 C48 1.517(7)
C46 H46A 0.9800
C46 H46B 0.9800
C46 H46C 0.9800
C47 H47A 0.9800
C47 H47B 0.9800
C47 H47C 0.9800
C48 H48A 0.9800
C48 H48B 0.9800
C48 H48C 0.9800
C25A C26A 1.445(14)
C25A C30A 1.518(14)
C26A H26A 1.0000
C26A C27A 1.398(12)
C27A H27A 1.0000
C27A C28A 1.513(12)
C28A H28C 0.9900
C28A H28D 0.9900
C28A C29A 1.502(15)
C29A H29C 0.9900
C29A H29D 0.9900
C29A C30A 1.493(14)
C30A H30C 0.9900
C30A H30D 0.9900
C39A H39C 0.9900
C39A H39D 0.9900
C39A C40A 1.52(4)
C40A H40C 0.9900
C40A H40D 0.9900
C41A C42A 1.527(19)
C41A C43A 1.524(15)
C41A C44A 1.531(15)
C42A H42D 0.9800
C42A H42E 0.9800
C42A H42F 0.9800
C43A H43D 0.9800
C43A H43E 0.9800
C43A H43F 0.9800
C44A H44D 0.9800
C44A H44E 0.9800
C44A H44F 0.9800
C45A C46A 1.486(14)
C45A C47A 1.559(11)
C45A C48A 1.521(12)
C46A H46D 0.9800
C46A H46E 0.9800
C46A H46F 0.9800
C47A H47D 0.9800
C47A H47E 0.9800
C47A H47F 0.9800
C48A H48D 0.9800
C48A H48E 0.9800
C48A H48F 0.9800

loop_
_geom_torsion_atom_site_label_1
_geom_torsion_atom_site_label_2
_geom_torsion_atom_site_label_3
_geom_torsion_atom_site_label_4
_geom_torsion
Ni1 P1 C7 C8 81.93(18)
Ni1 P1 C7 C9 -35.16(19)
Ni1 P1 C7 C10 -153.90(16)
Ni1 P1 C11 C12 -48.33(18)
Ni1 P1 C11 C13 67.30(18)
Ni1 P1 C11 C14 -172.77(15)
Ni1 P1 C15 C16 -33.43(17)
Ni1 P2 C16 C15 -26.88(17)
Ni1 P2 C17 C18 63.67(18)
Ni1 P2 C17 C19 -52.8(2)
Ni1 P2 C17 C20 -177.95(15)
Ni1 P2 C21 C22 -34.2(2)
Ni1 P2 C21 C23 82.14(19)
Ni1 P2 C21 C24 -153.07(17)
Ni1 C2 C3 C4 -110.1(2)
Ni1 C3 C4 C5 -42.2(3)
P1 C15 C16 P2 39.7(2)
O1 C1 C2 Ni1 -111.1(3)
O1 C1 C2 C3 170.3(2)
O1 C1 C6 C5 169.1(2)
C1 C2 C3 Ni1 103.7(2)
C1 C2 C3 C4 -6.4(3)
C2 C1 C6 C5 -14.6(4)
C2 C3 C4 C5 37.3(3)
C3 C4 C5 C6 -56.1(3)
C4 C5 C6 C1 45.9(3)
C6 C1 C2 Ni1 72.7(3)
C6 C1 C2 C3 -5.8(4)
C7 P1 C11 C12 85.71(18)
C7 P1 C11 C13 -158.65(16)
C7 P1 C11 C14 -38.7(2)
C7 P1 C15 C16 -152.56(16)
C11 P1 C7 C8 -55.7(2)
C11 P1 C7 C9 -172.75(17)
C11 P1 C7 C10 68.5(2)
C11 P1 C15 C16 94.31(17)
C15 P1 C7 C8 -165.26(18)
C15 P1 C7 C9 77.66(19)
C15 P1 C7 C10 -41.1(2)
C15 P1 C11 C12 -165.53(16)
C15 P1 C11 C13 -49.89(18)
C15 P1 C11 C14 70.0(2)
C16 P2 C17 C18 -50.87(19)
C16 P2 C17 C19 -167.38(18)
C16 P2 C17 C20 67.5(2)
C16 P2 C21 C22 80.66(19)
C16 P2 C21 C23 -163.02(18)
C16 P2 C21 C24 -38.2(2)
C17 P2 C16 C15 95.82(17)
C17 P2 C21 C22 -169.98(17)
C17 P2 C21 C23 -53.7(2)
C17 P2 C21 C24 71.1(2)
C21 P2 C16 C15 -150.85(16)
C21 P2 C17 C18 -159.85(17)
C21 P2 C17 C19 83.6(2)
C21 P2 C17 C20 -41.5(2)
Ni2 P3 C31 C32 -54.2(3)
Ni2 P3 C31 C33 63.2(2)
Ni2 P3 C31 C34 -178.17(18)
Ni2 P3 C35 C36 76.2(2)
Ni2 P3 C35 C37 -40.2(2)
Ni2 P3 C35 C38 -160.1(2)
Ni2 P3 C39 C40 -28.7(13)
Ni2 P4 C40 C39 -27.9(9)
Ni2 P4 C41 C42 -54.1(6)
Ni2 P4 C41 C43 -179.6(4)
Ni2 P4 C41 C44 61.4(6)
Ni2 P4 C45 C46 -30.3(4)
Ni2 P4 C45 C47 84.3(4)
Ni2 P4 C45 C48 -150.1(4)
Ni2 C26 C27 C28 -111.8(4)
Ni2 C27 C28 C29 -41.1(5)
Ni2A P3 C31 C32 -62.3(3)
Ni2A P3 C31 C33 55.1(2)
Ni2A P3 C31 C34 173.74(19)
Ni2A P3 C35 C36 85.3(2)
Ni2A P3 C35 C37 -31.2(2)
Ni2A P3 C35 C38 -151.0(2)
Ni2A P3 C39A C40A -31(3)
Ni2A P4A C40A C39A -26.3(19)
Ni2A P4A C41A C42A -51.9(12)
Ni2A P4A C41A C43A -176.6(7)
Ni2A P4A C41A C44A 62.1(10)
Ni2A P4A C45A C46A -37.3(7)
Ni2A P4A C45A C47A 77.7(8)
Ni2A P4A C45A C48A -159.2(6)
Ni2A C26A C27A C28A 109.9(8)
Ni2A C27A C28A C29A 48.7(10)
P3 C39 C40 P4 36.7(13)
P3 C39A C40A P4A 39(3)
O2 C25 C26 Ni2 -112.0(5)
O2 C25 C26 C27 169.3(5)
O2 C25 C30 C29 170.4(5)
O2A C25A C26A Ni2A 110.3(9)
O2A C25A C26A C27A -168.1(9)
O2A C25A C30A C29A -165.8(10)
C31 P3 C35 C36 -58.3(2)
C31 P3 C35 C37 -174.8(2)
C31 P3 C35 C38 65.4(3)
C31 P3 C39 C40 96.5(12)
C31 P3 C39A C40A 97(3)
C35 P3 C31 C32 77.8(3)
C35 P3 C31 C33 -164.8(2)
C35 P3 C31 C34 -46.2(2)
C35 P3 C39 C40 -149.7(10)
C35 P3 C39A C40A -149(3)
C25 C26 C27 Ni2 105.5(5)
C25 C26 C27 C28 -6.4(7)
C26 C25 C30 C29 -12.7(7)
C26 C27 C28 C29 39.0(6)
C27 C28 C29 C30 -57.6(5)
C28 C29 C30 C25 45.2(6)
C30 C25 C26 Ni2 71.3(6)
C30 C25 C26 C27 -7.4(7)
C39 P3 C31 C32 -172.1(7)
C39 P3 C31 C33 -54.7(7)
C39 P3 C31 C34 63.9(7)
C39 P3 C35 C36 -166.4(8)
C39 P3 C35 C37 77.1(8)
C39 P3 C35 C38 -42.7(8)
C40 P4 C41 C42 -168.8(6)
C40 P4 C41 C43 65.7(6)
C40 P4 C41 C44 -53.3(6)
C40 P4 C45 C46 83.3(4)
C40 P4 C45 C47 -162.2(4)
C40 P4 C45 C48 -36.6(5)
C41 P4 C40 C39 96.0(9)
C41 P4 C45 C46 -166.4(4)
C41 P4 C45 C47 -51.9(5)
C41 P4 C45 C48 73.7(5)
C45 P4 C40 C39 -150.5(9)
C45 P4 C41 C42 81.7(6)
C45 P4 C41 C43 -43.8(5)
C45 P4 C41 C44 -162.8(5)
C25A C26A C27A Ni2A -110.6(9)
C25A C26A C27A C28A -0.7(14)
C26A C25A C30A C29A 17.1(14)
C26A C27A C28A C29A -31.9(13)
C27A C28A C29A C30A 55.6(11)
C28A C29A C30A C25A -49.8(13)
C30A C25A C26A Ni2A -72.8(10)
C30A C25A C26A C27A 8.7(13)
C39A P3 C31 C32 -175.8(15)
C39A P3 C31 C33 -58.3(15)
C39A P3 C31 C34 60.3(15)
C39A P3 C35 C36 -169.9(16)
C39A P3 C35 C37 73.6(16)
C39A P3 C35 C38 -46.2(16)
C40A P4A C41A C42A -168.1(12)
C40A P4A C41A C43A 67.3(11)
C40A P4A C41A C44A -54.1(12)
C40A P4A C45A C46A 80.5(8)
C40A P4A C45A C47A -164.5(8)
C40A P4A C45A C48A -41.4(8)
C41A P4A C40A C39A 95.2(19)
C41A P4A C45A C46A -171.0(7)
C41A P4A C45A C47A -56.0(9)
C41A P4A C45A C48A 67.1(8)
C45A P4A C40A C39A -153.0(18)
C45A P4A C41A C42A 84.5(11)
C45A P4A C41A C43A -40.2(10)
C45A P4A C41A C44A -161.5(10)
